data_4034924
loop_
_publ_author_name
'Tojo, Yukiko'
'Urushibara, Ko'
'Yamamoto, Sawori'
'Mori, Hirotoshi'
'Masu, Hyuma'
'Kudo, Mayumi'
'Hirano, Tomoya'
'Azumaya, Isao'
'Kagechika, Hiroyuki'
'Tanatani, Aya'

_publ_section_title
;
 Conformational Properties of Aromatic Oligoamides Bearing Pyrrole Rings.
;
_journal_issue 8
_journal_name_full 'The Journal of organic chemistry'
_journal_page_first 4606
_journal_page_last 4617
_journal_paper_doi 10.1021/acs.joc.8b00349
_journal_volume 83
_journal_year 2018
_chemical_formula_sum 'C13 H14 N2 O'
_chemical_formula_weight 214.26
_space_group_crystal_system triclinic
_space_group_IT_number 2
_space_group_name_Hall '-P 1'
_space_group_name_H-M_alt 'P -1'
_atom_sites_solution_hydrogens geom
_cell_angle_alpha 100.276(2)
_cell_angle_beta 91.347(2)
_cell_angle_gamma 102.839(2)
_cell_formula_units_Z 4
_cell_length_a 7.3701(9)
_cell_length_b 9.5761(12)
_cell_length_c 16.635(2)
_cell_measurement_reflns_used 2640
_cell_measurement_temperature 150
_cell_measurement_theta_max 27.41
_cell_measurement_theta_min 2.49
_cell_volume 1123.9(2)
_computing_cell_refinement 'Smart (Bruker AXS)'
_computing_data_collection 'Smart (Bruker AXS)'
_computing_data_reduction 'SAINT (Bruker AXS, 2004)'
_computing_molecular_graphics 'XSHEL (Bruker AXS,2002)'
_computing_publication_material 'XCIF (Bruker AXS, 2001)'
_computing_structure_refinement 'SHELXL-2013 (Sheldrick, 2013)'
_computing_structure_solution 'SHELXS-97 (Sheldrick, 1997)'
_diffrn_ambient_temperature 150
_diffrn_measured_fraction_theta_full 0.981
_diffrn_measured_fraction_theta_max 0.953
_diffrn_measurement_device_type 'Bruker Smart1000 CCD area detector'
_diffrn_measurement_method 'Phi and Omega scans'
_diffrn_radiation_monochromator graphite
_diffrn_radiation_type MoK\a
_diffrn_radiation_wavelength 0.71073
_diffrn_reflns_av_R_equivalents 0.0219
_diffrn_reflns_av_unetI/netI 0.0420
_diffrn_reflns_limit_h_max 9
_diffrn_reflns_limit_h_min -9
_diffrn_reflns_limit_k_max 12
_diffrn_reflns_limit_k_min -5
_diffrn_reflns_limit_l_max 21
_diffrn_reflns_limit_l_min -21
_diffrn_reflns_number 6850
_diffrn_reflns_theta_full 25.000
_diffrn_reflns_theta_max 27.501
_diffrn_reflns_theta_min 1.247
_diffrn_source 'sealed tube'
_exptl_absorpt_coefficient_mu 0.082
_exptl_absorpt_correction_T_max 0.98
_exptl_absorpt_correction_T_min 0.97
_exptl_absorpt_correction_type empirical
_exptl_absorpt_process_details 'SADABS (Sheldrick 1996)'
_exptl_crystal_colour colourless
_exptl_crystal_density_diffrn 1.266
_exptl_crystal_density_method 'not measured'
_exptl_crystal_description prismatic
_exptl_crystal_F_000 456
_exptl_crystal_size_max 0.400
_exptl_crystal_size_mid 0.400
_exptl_crystal_size_min 0.200
_refine_diff_density_max 0.313
_refine_diff_density_min -0.279
_refine_ls_extinction_method none
_refine_ls_goodness_of_fit_ref 1.017
_refine_ls_hydrogen_treatment constr
_refine_ls_matrix_type full
_refine_ls_number_parameters 293
_refine_ls_number_reflns 4932
_refine_ls_number_restraints 0
_refine_ls_restrained_S_all 1.017
_refine_ls_R_factor_all 0.0576
_refine_ls_R_factor_gt 0.0427
_refine_ls_shift/su_max 0.001
_refine_ls_shift/su_mean 0.000
_refine_ls_structure_factor_coef Fsqd
_refine_ls_weighting_details 'w=1/[\s^2^(Fo^2^)+(0.0522P)^2^+0.4140P] where P=(Fo^2^+2Fc^2^)/3'
_refine_ls_weighting_scheme calc
_refine_ls_wR_factor_gt 0.1094
_refine_ls_wR_factor_ref 0.1193
_reflns_number_gt 3852
_reflns_number_total 4932
_reflns_threshold_expression 'I > 2\s(I)'
_cod_data_source_file jo8b00349_si_003.cif
_cod_data_source_block compound_3
_cod_database_code 4034924

loop_
_space_group_symop_operation_xyz
'x, y, z'
'-x, -y, -z'

loop_
_atom_site_type_symbol
_atom_site_label
_atom_site_fract_x
_atom_site_fract_y
_atom_site_fract_z
_atom_site_U_iso_or_equiv
_atom_site_adp_type
_atom_site_calc_flag
_atom_site_refinement_flags_adp
_atom_site_refinement_flags_posn
_atom_site_occupancy
C C1 1.00700(19) 0.22246(15) 0.08884(8) 0.0215(3) Uani d . . 1
C C2 0.86143(19) 0.30577(15) 0.08636(8) 0.0208(3) Uani d . . 1
C C3 0.7529(2) 0.50376(16) 0.08122(9) 0.0270(3) Uani d . . 1
H H3 0.7473 0.6028 0.0847 0.032 Uiso calc U R 1
C C4 0.6055(2) 0.38628(17) 0.06037(9) 0.0275(3) Uani d . . 1
H H4 0.4809 0.3888 0.046 0.033 Uiso calc U R 1
C C5 0.67259(19) 0.26111(16) 0.06410(9) 0.0248(3) Uani d . . 1
H H5 0.6011 0.1634 0.0533 0.03 Uiso calc U R 1
C C6 1.0921(2) 0.55318(16) 0.12183(10) 0.0297(3) Uani d . . 1
H H6A 1.1738 0.5477 0.0763 0.045 Uiso calc U R 1
H H6B 1.147 0.5235 0.1684 0.045 Uiso calc U R 1
H H6C 1.0778 0.6535 0.138 0.045 Uiso calc U R 1
C C7 1.1027(2) 0.00349(17) 0.10897(10) 0.0296(3) Uani d . . 1
H H7A 1.2074 0.0474 0.0795 0.044 Uiso calc U R 1
H H7B 1.046 -0.0954 0.0795 0.044 Uiso calc U R 1
H H7C 1.1478 -0.0008 0.1642 0.044 Uiso calc U R 1
C C8 0.79533(19) 0.03854(15) 0.15296(8) 0.0214(3) Uani d . . 1
C C9 0.6791(2) -0.09374(16) 0.11611(9) 0.0252(3) Uani d . . 1
H H9 0.707 -0.1442 0.0651 0.03 Uiso calc U R 1
C C10 0.5220(2) -0.15178(17) 0.15434(10) 0.0310(3) Uani d . . 1
H H10 0.4424 -0.2423 0.1293 0.037 Uiso calc U R 1
C C11 0.4807(2) -0.07859(18) 0.22862(10) 0.0317(3) Uani d . . 1
H H11 0.3734 -0.1189 0.2547 0.038 Uiso calc U R 1
C C12 0.5963(2) 0.05362(18) 0.26481(9) 0.0306(3) Uani d . . 1
H H12 0.5672 0.1046 0.3155 0.037 Uiso calc U R 1
C C13 0.7546(2) 0.11220(16) 0.22749(9) 0.0254(3) Uani d . . 1
H H13 0.8347 0.2023 0.2529 0.031 Uiso calc U R 1
C C14 0.1900(2) 0.74219(16) 0.48317(9) 0.0258(3) Uani d . . 1
C C15 0.1253(2) 0.79531(15) 0.41218(9) 0.0243(3) Uani d . . 1
C C16 0.0361(2) 0.95838(17) 0.34947(9) 0.0292(3) Uani d . . 1
H H16 0.0222 1.0486 0.337 0.035 Uiso calc U R 1
C C17 -0.0422(2) 0.82362(17) 0.30393(9) 0.0301(3) Uani d . . 1
H H17 -0.1202 0.8035 0.255 0.036 Uiso calc U R 1
C C18 0.0145(2) 0.72048(16) 0.34318(9) 0.0274(3) Uani d . . 1
H H18 -0.0178 0.6177 0.3254 0.033 Uiso calc U R 1
C C19 0.2518(2) 1.06500(17) 0.47345(10) 0.0356(4) Uani d . . 1
H H19A 0.3831 1.0757 0.4613 0.053 Uiso calc U R 1
H H19B 0.2364 1.0468 0.5293 0.053 Uiso calc U R 1
H H19C 0.2128 1.1547 0.4686 0.053 Uiso calc U R 1
C C20 0.2748(2) 0.55154(18) 0.54263(9) 0.0315(3) Uani d . . 1
H H20A 0.401 0.5993 0.5665 0.047 Uiso calc U R 1
H H20B 0.2645 0.4463 0.5269 0.047 Uiso calc U R 1
H H20C 0.1841 0.5696 0.583 0.047 Uiso calc U R 1
C C21 0.2929(2) 0.54236(15) 0.39366(8) 0.0225(3) Uani d . . 1
C C22 0.2104(2) 0.39671(16) 0.36279(9) 0.0265(3) Uani d . . 1
H H22 0.112 0.3459 0.3899 0.032 Uiso calc U R 1
C C23 0.2723(2) 0.32574(17) 0.29222(9) 0.0314(3) Uani d . . 1
H H23 0.2169 0.2259 0.2715 0.038 Uiso calc U R 1
C C24 0.4144(2) 0.39942(18) 0.25173(9) 0.0315(3) Uani d . . 1
H H24 0.4569 0.3504 0.2036 0.038 Uiso calc U R 1
C C25 0.4938(2) 0.54520(18) 0.28222(9) 0.0304(3) Uani d . . 1
H H25 0.5895 0.5967 0.2541 0.036 Uiso calc U R 1
C C26 0.4350(2) 0.61679(16) 0.35326(9) 0.0265(3) Uani d . . 1
H H26 0.4918 0.7163 0.3742 0.032 Uiso calc U R 1
N N1 0.96275(16) 0.09236(13) 0.11469(7) 0.0235(3) Uani d . . 1
N N2 0.90977(16) 0.45616(13) 0.09619(7) 0.0232(3) Uani d . . 1
N N3 0.23717(18) 0.61058(13) 0.46990(7) 0.0254(3) Uani d . . 1
N N4 0.13728(17) 0.94256(13) 0.41549(8) 0.0269(3) Uani d . . 1
O O1 1.16205(14) 0.26542(11) 0.06407(7) 0.0295(2) Uani d . . 1
O O2 0.18831(18) 0.80913(13) 0.55344(7) 0.0399(3) Uani d . . 1

loop_
_atom_site_aniso_label
_atom_site_aniso_U_11
_atom_site_aniso_U_22
_atom_site_aniso_U_33
_atom_site_aniso_U_12
_atom_site_aniso_U_13
_atom_site_aniso_U_23
C1 0.0194(7) 0.0220(7) 0.0213(7) 0.0025(5) -0.0005(5) 0.0025(5)
C2 0.0211(7) 0.0201(6) 0.0215(6) 0.0033(5) 0.0023(5) 0.0064(5)
C3 0.0289(8) 0.0255(7) 0.0311(8) 0.0113(6) 0.0059(6) 0.0104(6)
C4 0.0217(7) 0.0347(8) 0.0300(8) 0.0086(6) 0.0041(6) 0.0137(6)
C5 0.0200(7) 0.0258(7) 0.0287(7) 0.0018(6) 0.0010(5) 0.0095(6)
C6 0.0256(8) 0.0222(7) 0.0374(8) 0.0002(6) 0.0007(6) 0.0020(6)
C7 0.0273(8) 0.0290(8) 0.0367(8) 0.0138(6) 0.0046(6) 0.0079(6)
C8 0.0206(7) 0.0215(7) 0.0243(7) 0.0065(6) 0.0013(5) 0.0082(5)
C9 0.0280(7) 0.0224(7) 0.0247(7) 0.0049(6) 0.0004(6) 0.0045(6)
C10 0.0264(8) 0.0266(8) 0.0379(8) -0.0007(6) -0.0023(6) 0.0100(6)
C11 0.0238(7) 0.0395(9) 0.0362(8) 0.0067(7) 0.0051(6) 0.0189(7)
C12 0.0314(8) 0.0393(9) 0.0248(7) 0.0132(7) 0.0054(6) 0.0089(6)
C13 0.0260(7) 0.0248(7) 0.0247(7) 0.0057(6) -0.0018(6) 0.0031(6)
C14 0.0284(8) 0.0251(7) 0.0252(7) 0.0097(6) 0.0003(6) 0.0043(6)
C15 0.0267(7) 0.0228(7) 0.0260(7) 0.0100(6) 0.0029(6) 0.0059(6)
C16 0.0303(8) 0.0288(8) 0.0339(8) 0.0118(6) 0.0034(6) 0.0140(6)
C17 0.0294(8) 0.0347(8) 0.0292(8) 0.0092(7) -0.0006(6) 0.0122(6)
C18 0.0300(8) 0.0251(7) 0.0278(7) 0.0066(6) -0.0007(6) 0.0066(6)
C19 0.0392(9) 0.0226(8) 0.0421(9) 0.0045(7) -0.0032(7) 0.0024(7)
C20 0.0420(9) 0.0355(8) 0.0249(7) 0.0195(7) 0.0038(6) 0.0125(6)
C21 0.0244(7) 0.0238(7) 0.0218(7) 0.0098(6) -0.0002(5) 0.0060(5)
C22 0.0260(7) 0.0241(7) 0.0304(8) 0.0057(6) 0.0040(6) 0.0076(6)
C23 0.0371(9) 0.0237(7) 0.0314(8) 0.0063(7) 0.0012(6) 0.0011(6)
C24 0.0362(9) 0.0354(8) 0.0249(7) 0.0127(7) 0.0053(6) 0.0044(6)
C25 0.0273(8) 0.0350(8) 0.0320(8) 0.0073(7) 0.0063(6) 0.0140(7)
C26 0.0272(7) 0.0233(7) 0.0291(7) 0.0045(6) -0.0015(6) 0.0074(6)
N1 0.0203(6) 0.0225(6) 0.0296(6) 0.0071(5) 0.0042(5) 0.0073(5)
N2 0.0213(6) 0.0202(6) 0.0278(6) 0.0031(5) 0.0012(5) 0.0058(5)
N3 0.0337(7) 0.0251(6) 0.0214(6) 0.0132(5) 0.0021(5) 0.0067(5)
N4 0.0292(7) 0.0225(6) 0.0307(6) 0.0092(5) 0.0012(5) 0.0058(5)
O1 0.0201(5) 0.0283(6) 0.0396(6) 0.0032(4) 0.0073(4) 0.0078(5)
O2 0.0630(8) 0.0381(7) 0.0237(6) 0.0268(6) -0.0003(5) 0.0007(5)

loop_
_atom_type_symbol
_atom_type_description
_atom_type_scat_dispersion_real
_atom_type_scat_dispersion_imag
_atom_type_scat_source
C C 0.0033 0.0016 'International Tables Vol C Tables 4.2.6.8 and 6.1.1.4'
H H 0.0000 0.0000 'International Tables Vol C Tables 4.2.6.8 and 6.1.1.4'
N N 0.0061 0.0033 'International Tables Vol C Tables 4.2.6.8 and 6.1.1.4'
O O 0.0106 0.0060 'International Tables Vol C Tables 4.2.6.8 and 6.1.1.4'

loop_
_geom_angle_atom_site_label_1
_geom_angle_atom_site_label_2
_geom_angle_atom_site_label_3
_geom_angle
O1 C1 N1 120.54(12)
O1 C1 C2 120.85(12)
N1 C1 C2 118.50(12)
C5 C2 N2 107.57(12)
C5 C2 C1 131.44(13)
N2 C2 C1 120.36(12)
C4 C3 N2 109.17(13)
C4 C3 H3 125.4
N2 C3 H3 125.4
C3 C4 C5 107.21(13)
C3 C4 H4 126.4
C5 C4 H4 126.4
C2 C5 C4 107.69(13)
C2 C5 H5 126.2
C4 C5 H5 126.2
N2 C6 H6A 109.5
N2 C6 H6B 109.5
H6A C6 H6B 109.5
N2 C6 H6C 109.5
H6A C6 H6C 109.5
H6B C6 H6C 109.5
N1 C7 H7A 109.5
N1 C7 H7B 109.5
H7A C7 H7B 109.5
N1 C7 H7C 109.5
H7A C7 H7C 109.5
H7B C7 H7C 109.5
C13 C8 C9 120.19(13)
C13 C8 N1 121.08(13)
C9 C8 N1 118.63(12)
C10 C9 C8 119.61(14)
C10 C9 H9 120.2
C8 C9 H9 120.2
C11 C10 C9 120.41(14)
C11 C10 H10 119.8
C9 C10 H10 119.8
C10 C11 C12 119.74(14)
C10 C11 H11 120.1
C12 C11 H11 120.1
C11 C12 C13 120.38(14)
C11 C12 H12 119.8
C13 C12 H12 119.8
C8 C13 C12 119.67(14)
C8 C13 H13 120.2
C12 C13 H13 120.2
O2 C14 N3 120.25(13)
O2 C14 C15 121.09(13)
N3 C14 C15 118.43(12)
C18 C15 N4 107.58(12)
C18 C15 C14 130.26(13)
N4 C15 C14 120.78(13)
N4 C16 C17 109.17(13)
N4 C16 H16 125.4
C17 C16 H16 125.4
C16 C17 C18 107.08(13)
C16 C17 H17 126.5
C18 C17 H17 126.5
C15 C18 C17 107.74(13)
C15 C18 H18 126.1
C17 C18 H18 126.1
N4 C19 H19A 109.5
N4 C19 H19B 109.5
H19A C19 H19B 109.5
N4 C19 H19C 109.5
H19A C19 H19C 109.5
H19B C19 H19C 109.5
N3 C20 H20A 109.5
N3 C20 H20B 109.5
H20A C20 H20B 109.5
N3 C20 H20C 109.5
H20A C20 H20C 109.5
H20B C20 H20C 109.5
C26 C21 C22 119.95(13)
C26 C21 N3 121.00(13)
C22 C21 N3 118.94(13)
C23 C22 C21 119.76(14)
C23 C22 H22 120.1
C21 C22 H22 120.1
C24 C23 C22 120.53(14)
C24 C23 H23 119.7
C22 C23 H23 119.7
C25 C24 C23 119.31(14)
C25 C24 H24 120.3
C23 C24 H24 120.3
C24 C25 C26 120.72(14)
C24 C25 H25 119.6
C26 C25 H25 119.6
C25 C26 C21 119.71(14)
C25 C26 H26 120.1
C21 C26 H26 120.1
C1 N1 C8 125.49(11)
C1 N1 C7 117.93(12)
C8 N1 C7 116.41(11)
C3 N2 C2 108.34(12)
C3 N2 C6 123.75(12)
C2 N2 C6 127.85(12)
C14 N3 C21 124.77(12)
C14 N3 C20 116.86(12)
C21 N3 C20 116.81(11)
C16 N4 C15 108.43(12)
C16 N4 C19 123.63(13)
C15 N4 C19 127.67(13)

loop_
_geom_bond_atom_site_label_1
_geom_bond_atom_site_label_2
_geom_bond_distance
C1 O1 1.2323(17)
C1 N1 1.3640(18)
C1 C2 1.4763(19)
C2 C5 1.3827(19)
C2 N2 1.3830(18)
C3 C4 1.366(2)
C3 N2 1.3666(18)
C3 H3 0.95
C4 C5 1.405(2)
C4 H4 0.95
C5 H5 0.95
C6 N2 1.4584(19)
C6 H6A 0.98
C6 H6B 0.98
C6 H6C 0.98
C7 N1 1.4706(18)
C7 H7A 0.98
C7 H7B 0.98
C7 H7C 0.98
C8 C13 1.387(2)
C8 C9 1.389(2)
C8 N1 1.4369(17)
C9 C10 1.389(2)
C9 H9 0.95
C10 C11 1.384(2)
C10 H10 0.95
C11 C12 1.384(2)
C11 H11 0.95
C12 C13 1.389(2)
C12 H12 0.95
C13 H13 0.95
C14 O2 1.2305(17)
C14 N3 1.3627(18)
C14 C15 1.4752(19)
C15 C18 1.379(2)
C15 N4 1.3843(18)
C16 N4 1.3622(19)
C16 C17 1.368(2)
C16 H16 0.95
C17 C18 1.406(2)
C17 H17 0.95
C18 H18 0.95
C19 N4 1.4614(19)
C19 H19A 0.98
C19 H19B 0.98
C19 H19C 0.98
C20 N3 1.4692(18)
C20 H20A 0.98
C20 H20B 0.98
C20 H20C 0.98
C21 C26 1.389(2)
C21 C22 1.390(2)
C21 N3 1.4325(18)
C22 C23 1.388(2)
C22 H22 0.95
C23 C24 1.386(2)
C23 H23 0.95
C24 C25 1.385(2)
C24 H24 0.95
C25 C26 1.386(2)
C25 H25 0.95
C26 H26 0.95
